data_8102018
loop_
_publ_author_name
'Hwang, I.-C.'
'Ha, K.'

_publ_section_title
;
Crystal structure of aquachloro[N,N'-bis(3-ethoxy-salicylidene)propylenediiminato]
manganese(III) dihydrate, [Mn(C~21~H~24~N~2~O~4~)Cl(H~2~O)] &#x00B7; 2H~2~O
;
_journal_issue 3
_journal_name_full 'Zeitschrift f\"ur Kristallographie - New Crystal Structures'
_journal_page_first 365
_journal_page_last 366
_journal_volume 221
_journal_year 2006
_chemical_formula_moiety 'C21 H26 Cl Mn N2 O5, 2(H2 O)'
_chemical_formula_structural '[Mn(C21H24N2O4)Cl(H2O)] &#x00B7; 2H2O'
_chemical_formula_sum 'C21 H30 Cl Mn N2 O7'
_chemical_formula_weight 512.86
_chemical_name_systematic
; 
aquachloro[N,N'-bis(3-ethoxysalicylidene)propylenediiminato]manganese(III) 
dihydrate 
;
_space_group_IT_number 2
_symmetry_cell_setting triclinic
_symmetry_space_group_name_Hall '-P 1'
_symmetry_space_group_name_H-M 'P -1'
_atom_sites_solution_hydrogens geom
_atom_sites_solution_primary direct
_atom_sites_solution_secondary difmap
_audit_creation_method SHELXL-97
_cell_angle_alpha 106.331(3)
_cell_angle_beta 107.874(3)
_cell_angle_gamma 99.092(3)
_cell_formula_units_Z 2
_cell_length_a 10.029(2)
_cell_length_b 11.561(2)
_cell_length_c 11.689(2)
_cell_measurement_reflns_used 2932
_cell_measurement_temperature 293(2)
_cell_measurement_theta_max 26.38
_cell_measurement_theta_min 2.21
_cell_volume 1192.7(4)
_computing_cell_refinement 'SMART (Bruker, 2000)'
_computing_data_collection 'SMART (Bruker, 2000)'
_computing_data_reduction 'SAINT (Bruker, 2000)'
_computing_molecular_graphics 'ORTEP-3 (Farrugia, 1997) and PLATON (Spek, 2003)'
_computing_publication_material SHELXL97
_computing_structure_refinement 'SHELXL-97 (Sheldrick, 1997)'
_computing_structure_solution 'SHELXS-97 (Sheldrick, 1997)'
_diffrn_ambient_temperature 293(2)
_diffrn_measured_fraction_theta_full 0.878
_diffrn_measured_fraction_theta_max 0.878
_diffrn_measurement_device_type 'Bruker SMART 1000 CCD'
_diffrn_measurement_method omega/phi
_diffrn_radiation_monochromator graphite
_diffrn_radiation_source 'fine-focus sealed tube'
_diffrn_radiation_type 'Mo K\a'
_diffrn_radiation_wavelength 0.71073
_diffrn_reflns_av_R_equivalents 0.0142
_diffrn_reflns_av_sigmaI/netI 0.0472
_diffrn_reflns_limit_h_max 13
_diffrn_reflns_limit_h_min -13
_diffrn_reflns_limit_k_max 14
_diffrn_reflns_limit_k_min -15
_diffrn_reflns_limit_l_max 14
_diffrn_reflns_limit_l_min -14
_diffrn_reflns_number 7351
_diffrn_reflns_theta_full 28.30
_diffrn_reflns_theta_max 28.30
_diffrn_reflns_theta_min 1.90
_diffrn_standards_decay_% 0
_diffrn_standards_interval_count 0
_diffrn_standards_interval_time 0
_diffrn_standards_number 0
_exptl_absorpt_coefficient_mu 0.708
_exptl_absorpt_correction_type none
_exptl_crystal_colour 'dark brown'
_exptl_crystal_density_diffrn 1.428
_exptl_crystal_density_method 'not measured'
_exptl_crystal_description plate
_exptl_crystal_F_000 536
_exptl_crystal_size_max 0.25
_exptl_crystal_size_mid 0.25
_exptl_crystal_size_min 0.10
_refine_diff_density_max 1.815
_refine_diff_density_min -0.584
_refine_diff_density_rms 0.093
_refine_ls_extinction_method none
_refine_ls_goodness_of_fit_ref 1.011
_refine_ls_hydrogen_treatment mixed
_refine_ls_matrix_type full
_refine_ls_number_parameters 292
_refine_ls_number_reflns 5211
_refine_ls_number_restraints 0
_refine_ls_restrained_S_all 1.011
_refine_ls_R_factor_all 0.0954
_refine_ls_R_factor_gt 0.0710
_refine_ls_shift/su_max 0.001
_refine_ls_shift/su_mean 0.000
_refine_ls_structure_factor_coef Fsqd
_refine_ls_weighting_details 'calc w=1/[\s^2^(Fo^2^)+(0.1567P)^2^+0.0000P] where P=(Fo^2^+2Fc^2^)/3'
_refine_ls_weighting_scheme calc
_refine_ls_wR_factor_gt 0.2220
_refine_ls_wR_factor_ref 0.2375
_reflns_number_gt 3499
_reflns_number_total 5211
_reflns_threshold_expression >2sigma(I)
_cod_data_source_file 1267-1835.cff
_cod_data_source_block 50sal
_cod_original_sg_symbol_H-M P-1
_cod_database_code 8102018

loop_
_symmetry_equiv_pos_as_xyz
'x, y, z'
'-x, -y, -z'

loop_
_atom_site_label
_atom_site_type_symbol
_atom_site_fract_x
_atom_site_fract_y
_atom_site_fract_z
_atom_site_U_iso_or_equiv
_atom_site_adp_type
_atom_site_occupancy
_atom_site_symmetry_multiplicity
_atom_site_Wyckoff_symbol
_atom_site_calc_flag
_atom_site_refinement_flags
_atom_site_disorder_assembly
_atom_site_disorder_group
Mn Mn 1.00301(6) 0.40988(6) 0.17143(5) 0.0430(2) Uani 1 2 i d . . .
Cl Cl 0.82174(13) 0.28006(12) 0.23626(11) 0.0628(4) Uani 1 2 i d . . .
O1 O 0.6913(4) 0.6178(3) 0.0425(3) 0.0621(9) Uani 1 2 i d . . .
O2 O 0.8877(3) 0.5181(3) 0.1378(3) 0.0479(7) Uani 1 2 i d . . .
O3 O 0.9299(3) 0.3057(3) -0.0004(3) 0.0493(7) Uani 1 2 i d . . .
O4 O 0.7826(4) 0.1906(3) -0.2405(3) 0.0647(9) Uani 1 2 i d . . .
O5W O 1.1865(3) 0.5291(3) 0.1362(3) 0.0506(7) Uani 1 2 i d . . .
H5WA H 1.1681 0.5960 0.1336 0.09 Uiso 1 2 i d . . .
H5WB H 1.1985 0.4990 0.0698 0.09 Uiso 1 2 i d . . .
N1 N 1.1028(5) 0.5187(4) 0.3538(4) 0.0670(11) Uani 1 2 i d . . .
N2 N 1.1457(4) 0.3145(5) 0.2199(4) 0.0673(11) Uani 1 2 i d . . .
C1 C 0.4998(6) 0.5815(7) -0.1539(8) 0.108(3) Uani 1 2 i d . . .
H1A H 0.5678 0.5951 -0.1945 0.163 Uiso 1 2 i calc R . .
H1B H 0.4143 0.6051 -0.1929 0.163 Uiso 1 2 i calc R . .
H1C H 0.4737 0.4946 -0.1641 0.163 Uiso 1 2 i calc R . .
C2 C 0.5686(6) 0.6596(6) -0.0126(7) 0.086(2) Uani 1 2 i d . . .
H2A H 0.5991 0.7474 -0.0012 0.104 Uiso 1 2 i calc R . .
H2B H 0.4993 0.6497 0.0286 0.104 Uiso 1 2 i calc R . .
C3 C 0.7717(6) 0.6764(4) 0.1718(5) 0.0576(12) Uani 1 2 i d . . .
C4 C 0.7502(9) 0.7787(6) 0.2483(8) 0.096(2) Uani 1 2 i d . . .
H4 H 0.6767 0.8127 0.2129 0.115 Uiso 1 2 i calc R . .
C5 C 0.8332(12) 0.8320(7) 0.3746(9) 0.121(3) Uani 1 2 i d . . .
H5 H 0.8188 0.9033 0.4250 0.145 Uiso 1 2 i calc R . .
C6 C 0.9379(10) 0.7806(7) 0.4274(7) 0.107(3) Uani 1 2 i d . . .
H6 H 0.9942 0.8178 0.5146 0.129 Uiso 1 2 i calc R . .
C7 C 0.9654(7) 0.6689(5) 0.3523(4) 0.0708(16) Uani 1 2 i d . . .
C8 C 0.8747(5) 0.6182(4) 0.2174(4) 0.0502(10) Uani 1 2 i d . . .
C9 C 1.0729(7) 0.6172(6) 0.4092(4) 0.0726(15) Uani 1 2 i d . . .
H9 H 1.1280 0.6588 0.4961 0.087 Uiso 1 2 i calc R . .
C10 C 1.2244(11) 0.4802(10) 0.4228(7) 0.157(4) Uani 1 2 i d . . .
H10A H 1.3139 0.5421 0.4439 0.189 Uiso 1 2 i calc R . .
H10B H 1.2160 0.4782 0.5028 0.189 Uiso 1 2 i calc R . .
C11 C 1.2331(12) 0.3630(12) 0.3543(9) 0.180(5) Uani 1 2 i d . . .
H11 H 1.1557 0.3200 0.3744 0.216 Uiso 1 2 i calc R . .
C12 C 1.3422(12) 0.3193(13) 0.4352(14) 0.212(6) Uani 1 2 i d . . .
H12A H 1.3058 0.2314 0.4163 0.318 Uiso 1 2 i calc R . .
H12B H 1.3623 0.3641 0.5240 0.318 Uiso 1 2 i calc R . .
H12C H 1.4300 0.3339 0.4183 0.318 Uiso 1 2 i calc R . .
C13 C 1.1649(6) 0.2210(6) 0.1418(7) 0.0730(16) Uani 1 2 i d . . .
H13 H 1.2381 0.1863 0.1765 0.088 Uiso 1 2 i calc R . .
C14 C 1.0859(6) 0.1666(5) 0.0096(6) 0.0660(14) Uani 1 2 i d . . .
C15 C 1.1203(8) 0.0615(6) -0.0615(9) 0.089(2) Uani 1 2 i d . . .
H15 H 1.1977 0.0349 -0.0195 0.107 Uiso 1 2 i calc R . .
C16 C 1.0459(10) 0.0009(6) -0.1848(9) 0.108(3) Uani 1 2 i d . . .
H16 H 1.0703 -0.0681 -0.2283 0.129 Uiso 1 2 i calc R . .
C17 C 0.9315(9) 0.0394(5) -0.2497(6) 0.092(2) Uani 1 2 i d . . .
H17 H 0.8790 -0.0050 -0.3366 0.110 Uiso 1 2 i calc R . .
C18 C 0.8933(6) 0.1426(4) -0.1886(5) 0.0610(13) Uani 1 2 i d . . .
C19 C 0.9713(5) 0.2078(4) -0.0567(4) 0.0498(10) Uani 1 2 i d . . .
C20 C 0.6905(7) 0.1222(6) -0.3690(5) 0.0880(19) Uani 1 2 i d . . .
H20A H 0.6484 0.0366 -0.3796 0.106 Uiso 1 2 i calc R . .
H20B H 0.7436 0.1215 -0.4259 0.106 Uiso 1 2 i calc R . .
C21 C 0.5759(9) 0.1888(8) -0.3963(7) 0.128(3) Uani 1 2 i d . . .
H21A H 0.5179 0.1806 -0.3456 0.192 Uiso 1 2 i calc R . .
H21B H 0.5151 0.1531 -0.4857 0.192 Uiso 1 2 i calc R . .
H21C H 0.6205 0.2758 -0.3750 0.192 Uiso 1 2 i calc R . .
O6W O 0.5018(8) 0.1256(7) 0.2423(7) 0.169(3) Uani 1 2 i d . . .
O7W O 0.3835(5) 0.8699(5) 0.0711(4) 0.1009(14) Uani 1 2 i d . . .

loop_
_atom_site_aniso_label
_atom_site_aniso_U_11
_atom_site_aniso_U_22
_atom_site_aniso_U_33
_atom_site_aniso_U_23
_atom_site_aniso_U_13
_atom_site_aniso_U_12
Mn 0.0416(4) 0.0490(4) 0.0345(3) 0.0182(3) 0.0050(2) 0.0131(3)
Cl 0.0574(7) 0.0720(8) 0.0622(7) 0.0311(6) 0.0212(6) 0.0146(6)
O1 0.062(2) 0.067(2) 0.086(2) 0.0421(19) 0.0418(19) 0.0373(17)
O2 0.0518(16) 0.0494(17) 0.0398(14) 0.0115(12) 0.0138(12) 0.0205(13)
O3 0.0515(16) 0.0466(16) 0.0463(15) 0.0119(13) 0.0138(13) 0.0208(13)
O4 0.083(2) 0.0496(18) 0.0401(16) 0.0017(13) 0.0149(16) 0.0015(17)
O5W 0.0530(18) 0.0554(18) 0.0446(16) 0.0232(13) 0.0144(13) 0.0143(14)
N1 0.068(3) 0.077(3) 0.0358(19) 0.023(2) -0.0003(17) -0.003(2)
N2 0.048(2) 0.092(3) 0.076(3) 0.055(3) 0.014(2) 0.028(2)
C1 0.053(3) 0.143(7) 0.175(8) 0.118(7) 0.035(4) 0.047(4)
C2 0.071(4) 0.105(5) 0.145(6) 0.086(5) 0.065(4) 0.064(4)
C3 0.076(3) 0.050(3) 0.067(3) 0.027(2) 0.045(3) 0.024(2)
C4 0.137(6) 0.070(4) 0.147(6) 0.053(4) 0.114(6) 0.056(4)
C5 0.214(11) 0.065(4) 0.122(7) 0.018(4) 0.126(8) 0.043(5)
C6 0.162(8) 0.068(4) 0.078(4) -0.009(3) 0.081(5) -0.016(4)
C7 0.095(4) 0.059(3) 0.040(2) -0.002(2) 0.036(3) -0.015(3)
C8 0.062(3) 0.041(2) 0.049(2) 0.0093(18) 0.032(2) 0.008(2)
C9 0.087(4) 0.072(4) 0.031(2) 0.011(2) 0.007(2) -0.010(3)
C10 0.159(8) 0.160(9) 0.077(5) 0.026(5) -0.051(5) 0.057(7)
C11 0.169(9) 0.217(11) 0.101(6) 0.041(7) -0.041(6) 0.121(9)
C12 0.144(9) 0.267(16) 0.297(17) 0.204(15) 0.059(10) 0.101(10)
C13 0.057(3) 0.090(4) 0.117(5) 0.077(4) 0.044(3) 0.043(3)
C14 0.067(3) 0.063(3) 0.114(4) 0.061(3) 0.058(3) 0.038(3)
C15 0.108(5) 0.070(4) 0.160(7) 0.073(5) 0.098(6) 0.056(4)
C16 0.169(8) 0.067(4) 0.162(8) 0.060(5) 0.126(7) 0.067(5)
C17 0.155(6) 0.047(3) 0.089(4) 0.013(3) 0.082(5) 0.017(4)
C18 0.085(4) 0.043(3) 0.063(3) 0.014(2) 0.044(3) 0.013(2)
C19 0.060(3) 0.041(2) 0.062(3) 0.023(2) 0.034(2) 0.016(2)
C20 0.103(5) 0.067(4) 0.051(3) -0.001(3) 0.011(3) -0.015(3)
C21 0.105(6) 0.116(6) 0.076(4) -0.004(4) -0.021(4) -0.022(5)
O6W 0.173(7) 0.141(6) 0.192(7) 0.045(5) 0.088(6) 0.024(5)
O7W 0.074(3) 0.115(4) 0.097(3) 0.020(3) 0.027(2) 0.019(3)

loop_
_atom_type_symbol
_atom_type_description
_atom_type_scat_dispersion_real
_atom_type_scat_dispersion_imag
_atom_type_scat_source
C C 0.0033 0.0016 'International Tables Vol C Tables 4.2.6.8 and 6.1.1.4'
H H 0.0000 0.0000 'International Tables Vol C Tables 4.2.6.8 and 6.1.1.4'
Cl Cl 0.1484 0.1585 'International Tables Vol C Tables 4.2.6.8 and 6.1.1.4'
Mn Mn 0.3368 0.7283 'International Tables Vol C Tables 4.2.6.8 and 6.1.1.4'
N N 0.0061 0.0033 'International Tables Vol C Tables 4.2.6.8 and 6.1.1.4'
O O 0.0106 0.0060 'International Tables Vol C Tables 4.2.6.8 and 6.1.1.4'

loop_
_geom_angle_atom_site_label_1
_geom_angle_atom_site_label_2
_geom_angle_atom_site_label_3
_geom_angle
_geom_angle_site_symmetry_1
_geom_angle_site_symmetry_3
_geom_angle_publ_flag
O3 Mn O2 92.83(12) . . ?
O3 Mn N1 173.43(16) . . ?
O2 Mn N1 91.89(17) . . ?
O3 Mn N2 92.10(17) . . ?
O2 Mn N2 172.80(16) . . ?
N1 Mn N2 82.8(2) . . ?
O3 Mn O5W 89.89(12) . . ?
O2 Mn O5W 89.76(12) . . ?
N1 Mn O5W 85.56(14) . . ?
N2 Mn O5W 85.00(14) . . ?
O3 Mn Cl 95.23(10) . . ?
O2 Mn Cl 94.36(10) . . ?
N1 Mn Cl 88.96(13) . . ?
N2 Mn Cl 90.41(13) . . ?
O5W Mn Cl 173.26(7) . . ?
C3 O1 C2 117.9(4) . . ?
C8 O2 Mn 129.9(3) . . ?
C19 O3 Mn 129.2(3) . . ?
C18 O4 C20 116.3(4) . . ?
Mn O5W H5WA 109.6(2) . . ?
Mn O5W H5WB 116.8(3) . . ?
H5WA O5W H5WB 104.6(3) . . ?
C9 N1 C10 120.5(5) . . ?
C9 N1 Mn 126.0(4) . . ?
C10 N1 Mn 113.5(5) . . ?
C13 N2 C11 121.5(5) . . ?
C13 N2 Mn 125.5(4) . . ?
C11 N2 Mn 112.9(5) . . ?
C2 C1 H1A 109.5 . . ?
C2 C1 H1B 109.5 . . ?
H1A C1 H1B 109.5 . . ?
C2 C1 H1C 109.5 . . ?
H1A C1 H1C 109.5 . . ?
H1B C1 H1C 109.5 . . ?
O1 C2 C1 107.6(4) . . ?
O1 C2 H2A 110.2 . . ?
C1 C2 H2A 110.2 . . ?
O1 C2 H2B 110.2 . . ?
C1 C2 H2B 110.2 . . ?
H2A C2 H2B 108.5 . . ?
C4 C3 C8 122.9(6) . . ?
C4 C3 O1 124.4(5) . . ?
C8 C3 O1 112.7(4) . . ?
C5 C4 C3 121.4(7) . . ?
C5 C4 H4 119.3 . . ?
C3 C4 H4 119.3 . . ?
C4 C5 C6 119.5(6) . . ?
C4 C5 H5 120.3 . . ?
C6 C5 H5 120.3 . . ?
C5 C6 C7 122.4(7) . . ?
C5 C6 H6 118.8 . . ?
C7 C6 H6 118.8 . . ?
C9 C7 C8 123.5(5) . . ?
C9 C7 C6 121.3(6) . . ?
C8 C7 C6 115.2(6) . . ?
O2 C8 C3 119.5(4) . . ?
O2 C8 C7 121.9(4) . . ?
C3 C8 C7 118.6(4) . . ?
N1 C9 C7 126.3(4) . . ?
N1 C9 H9 116.8 . . ?
C7 C9 H9 116.8 . . ?
C11 C10 N1 113.8(6) . . ?
C11 C10 H10A 108.8 . . ?
N1 C10 H10A 108.8 . . ?
C11 C10 H10B 108.8 . . ?
N1 C10 H10B 108.8 . . ?
H10A C10 H10B 107.7 . . ?
C10 C11 N2 115.5(6) . . ?
C10 C11 C12 111.6(9) . . ?
N2 C11 C12 132.7(11) . . ?
C10 C11 H11 91.6 . . ?
N2 C11 H11 91.6 . . ?
C12 C11 H11 91.6 . . ?
C11 C12 H12A 109.5 . . ?
C11 C12 H12B 109.5 . . ?
H12A C12 H12B 109.5 . . ?
C11 C12 H12C 109.5 . . ?
H12A C12 H12C 109.5 . . ?
H12B C12 H12C 109.5 . . ?
N2 C13 C14 126.1(4) . . ?
N2 C13 H13 117.0 . . ?
C14 C13 H13 117.0 . . ?
C13 C14 C19 123.6(5) . . ?
C13 C14 C15 118.3(5) . . ?
C19 C14 C15 118.0(6) . . ?
C16 C15 C14 122.0(6) . . ?
C16 C15 H15 119.0 . . ?
C14 C15 H15 119.0 . . ?
C15 C16 C17 120.1(6) . . ?
C15 C16 H16 119.9 . . ?
C17 C16 H16 119.9 . . ?
C16 C17 C18 121.5(7) . . ?
C16 C17 H17 119.2 . . ?
C18 C17 H17 119.2 . . ?
O4 C18 C17 127.7(5) . . ?
O4 C18 C19 113.3(4) . . ?
C17 C18 C19 118.9(5) . . ?
O3 C19 C18 117.3(4) . . ?
O3 C19 C14 123.4(4) . . ?
C18 C19 C14 119.3(4) . . ?
O4 C20 C21 104.7(5) . . ?
O4 C20 H20A 110.8 . . ?
C21 C20 H20A 110.8 . . ?
O4 C20 H20B 110.8 . . ?
C21 C20 H20B 110.8 . . ?
H20A C20 H20B 108.9 . . ?
C20 C21 H21A 109.5 . . ?
C20 C21 H21B 109.5 . . ?
H21A C21 H21B 109.5 . . ?
C20 C21 H21C 109.5 . . ?
H21A C21 H21C 109.5 . . ?
H21B C21 H21C 109.5 . . ?

loop_
_geom_bond_atom_site_label_1
_geom_bond_atom_site_label_2
_geom_bond_distance
_geom_bond_site_symmetry_2
_geom_bond_publ_flag
Mn O3 1.865(3) . ?
Mn O2 1.874(3) . ?
Mn N1 1.978(4) . ?
Mn N2 1.984(4) . ?
Mn O5W 2.332(3) . ?
Mn Cl 2.5990(14) . ?
O1 C3 1.377(6) . ?
O1 C2 1.428(5) . ?
O2 C8 1.319(5) . ?
O3 C19 1.336(5) . ?
O4 C18 1.371(6) . ?
O4 C20 1.409(6) . ?
O5W H5WA 0.830(3) . ?
O5W H5WB 0.810(3) . ?
N1 C9 1.272(7) . ?
N1 C10 1.451(9) . ?
N2 C13 1.288(7) . ?
N2 C11 1.434(9) . ?
C1 C2 1.511(10) . ?
C1 H1A 0.9600 . ?
C1 H1B 0.9600 . ?
C1 H1C 0.9600 . ?
C2 H2A 0.9700 . ?
C2 H2B 0.9700 . ?
C3 C4 1.360(7) . ?
C3 C8 1.373(6) . ?
C4 C5 1.351(12) . ?
C4 H4 0.9300 . ?
C5 C6 1.357(11) . ?
C5 H5 0.9300 . ?
C6 C7 1.462(9) . ?
C6 H6 0.9300 . ?
C7 C9 1.395(8) . ?
C7 C8 1.446(7) . ?
C9 H9 0.9300 . ?
C10 C11 1.398(12) . ?
C10 H10A 0.9700 . ?
C10 H10B 0.9700 . ?
C11 C12 1.467(11) . ?
C11 H11 0.9800 . ?
C12 H12A 0.9600 . ?
C12 H12B 0.9600 . ?
C12 H12C 0.9600 . ?
C13 C14 1.398(8) . ?
C13 H13 0.9300 . ?
C14 C19 1.408(7) . ?
C14 C15 1.423(8) . ?
C15 C16 1.316(10) . ?
C15 H15 0.9300 . ?
C16 C17 1.381(10) . ?
C16 H16 0.9300 . ?
C17 C18 1.384(7) . ?
C17 H17 0.9300 . ?
C18 C19 1.406(7) . ?
C20 C21 1.487(10) . ?
C20 H20A 0.9700 . ?
C20 H20B 0.9700 . ?
C21 H21A 0.9600 . ?
C21 H21B 0.9600 . ?
C21 H21C 0.9600 . ?

loop_
_geom_hbond_atom_site_label_D
_geom_hbond_atom_site_label_H
_geom_hbond_atom_site_label_A
_geom_hbond_distance_DH
_geom_hbond_distance_HA
_geom_hbond_distance_DA
_geom_hbond_angle_DHA
_geom_hbond_site_symmetry_A
O5W H5WB O1 0.810(3) 2.265(3) 2.997(4) 150.4(2) 2_765
O5W H5WB O2 0.810(3) 2.250(3) 2.922(4) 140.5(2) 2_765
O5W H5WA O3 0.830(3) 2.256(3) 2.967(4) 143.9(2) 2_765
O5W H5WA O4 0.830(3) 2.322(3) 3.052(5) 147.0(2) 2_765

loop_
_geom_torsion_atom_site_label_1
_geom_torsion_atom_site_label_2
_geom_torsion_atom_site_label_3
_geom_torsion_atom_site_label_4
_geom_torsion
_geom_torsion_site_symmetry_1
_geom_torsion_site_symmetry_2
_geom_torsion_site_symmetry_3
_geom_torsion_site_symmetry_4
_geom_torsion_publ_flag
O3 Mn O2 C8 177.4(4) . . . . ?
N1 Mn O2 C8 -7.2(4) . . . . ?
N2 Mn O2 C8 -49.4(13) . . . . ?
O5W Mn O2 C8 -92.7(4) . . . . ?
Cl Mn O2 C8 81.9(4) . . . . ?
O2 Mn O3 C19 173.6(3) . . . . ?
N1 Mn O3 C19 37.8(14) . . . . ?
N2 Mn O3 C19 -1.1(4) . . . . ?
O5W Mn O3 C19 83.9(3) . . . . ?
Cl Mn O3 C19 -91.7(3) . . . . ?
O3 Mn N1 C9 140.5(12) . . . . ?
O2 Mn N1 C9 4.6(5) . . . . ?
N2 Mn N1 C9 179.7(5) . . . . ?
O5W Mn N1 C9 94.2(5) . . . . ?
Cl Mn N1 C9 -89.8(5) . . . . ?
O3 Mn N1 C10 -36.5(15) . . . . ?
O2 Mn N1 C10 -172.4(6) . . . . ?
N2 Mn N1 C10 2.8(6) . . . . ?
O5W Mn N1 C10 -82.7(6) . . . . ?
Cl Mn N1 C10 93.3(6) . . . . ?
O3 Mn N2 C13 2.7(4) . . . . ?
O2 Mn N2 C13 -130.5(11) . . . . ?
N1 Mn N2 C13 -173.1(5) . . . . ?
O5W Mn N2 C13 -87.0(4) . . . . ?
Cl Mn N2 C13 98.0(4) . . . . ?
O3 Mn N2 C11 -179.4(7) . . . . ?
O2 Mn N2 C11 47.4(14) . . . . ?
N1 Mn N2 C11 4.8(7) . . . . ?
O5W Mn N2 C11 90.9(7) . . . . ?
Cl Mn N2 C11 -84.1(7) . . . . ?
C3 O1 C2 C1 179.9(4) . . . . ?
C2 O1 C3 C4 -6.1(7) . . . . ?
C2 O1 C3 C8 172.0(4) . . . . ?
C8 C3 C4 C5 2.2(9) . . . . ?
O1 C3 C4 C5 -179.9(6) . . . . ?
C3 C4 C5 C6 -1.9(11) . . . . ?
C4 C5 C6 C7 0.3(11) . . . . ?
C5 C6 C7 C9 -179.4(6) . . . . ?
C5 C6 C7 C8 0.9(9) . . . . ?
Mn O2 C8 C3 -173.6(3) . . . . ?
Mn O2 C8 C7 6.0(6) . . . . ?
C4 C3 C8 O2 178.8(5) . . . . ?
O1 C3 C8 O2 0.6(6) . . . . ?
C4 C3 C8 C7 -0.8(7) . . . . ?
O1 C3 C8 C7 -179.0(4) . . . . ?
C9 C7 C8 O2 0.1(7) . . . . ?
C6 C7 C8 O2 179.7(4) . . . . ?
C9 C7 C8 C3 179.7(5) . . . . ?
C6 C7 C8 C3 -0.7(6) . . . . ?
C10 N1 C9 C7 175.8(7) . . . . ?
Mn N1 C9 C7 -1.0(8) . . . . ?
C8 C7 C9 N1 -2.5(9) . . . . ?
C6 C7 C9 N1 177.9(5) . . . . ?
C9 N1 C10 C11 172.8(9) . . . . ?
Mn N1 C10 C11 -10.1(12) . . . . ?
N1 C10 C11 N2 14.3(16) . . . . ?
N1 C10 C11 C12 -170.7(9) . . . . ?
C13 N2 C11 C10 166.0(9) . . . . ?
Mn N2 C11 C10 -11.9(14) . . . . ?
C13 N2 C11 C12 -7.6(18) . . . . ?
Mn N2 C11 C12 174.4(12) . . . . ?
C11 N2 C13 C14 179.9(8) . . . . ?
Mn N2 C13 C14 -2.3(8) . . . . ?
N2 C13 C14 C19 -0.5(8) . . . . ?
N2 C13 C14 C15 -178.7(5) . . . . ?
C13 C14 C15 C16 176.2(6) . . . . ?
C19 C14 C15 C16 -2.0(8) . . . . ?
C14 C15 C16 C17 0.8(10) . . . . ?
C15 C16 C17 C18 0.9(10) . . . . ?
C20 O4 C18 C17 4.7(7) . . . . ?
C20 O4 C18 C19 -173.7(4) . . . . ?
C16 C17 C18 O4 -179.5(5) . . . . ?
C16 C17 C18 C19 -1.3(8) . . . . ?
Mn O3 C19 C18 177.9(3) . . . . ?
Mn O3 C19 C14 -1.0(6) . . . . ?
O4 C18 C19 O3 -0.5(6) . . . . ?
C17 C18 C19 O3 -179.0(4) . . . . ?
O4 C18 C19 C14 178.5(4) . . . . ?
C17 C18 C19 C14 0.0(7) . . . . ?
C13 C14 C19 O3 2.3(7) . . . . ?
C15 C14 C19 O3 -179.5(4) . . . . ?
C13 C14 C19 C18 -176.6(4) . . . . ?
C15 C14 C19 C18 1.6(6) . . . . ?
C18 O4 C20 C21 175.6(5) . . . . ?
